data_7045279
loop_
_publ_author_name
'Cheplakova, Anastasia M.'
'Kovalenko, Konstantin A.'
'Samsonenko, Denis G.'
'Lazarenko, Vladimir A.'
'Khrustalev, Victor N.'
'Vinogradov, Andrey S.'
'Karpov, Victor M.'
'Platonov, Vyacheslav E.'
'Fedin, Vladimir P.'

_publ_section_title
;
 Metal-organic frameworks based on octafluorobiphenyl-4,4'-dicarboxylate:
 synthesis, crystal structure, and surface functionality.
;
_journal_issue 10
_journal_name_full 'Dalton transactions (Cambridge, England : 2003)'
_journal_page_first 3283
_journal_page_last 3297
_journal_paper_doi 10.1039/c7dt04566b
_journal_volume 47
_journal_year 2018
_chemical_formula_sum 'C38 H19 F16 N5 O10 Zn2'
_chemical_formula_weight 1140.32
_space_group_crystal_system monoclinic
_space_group_IT_number 14
_space_group_name_Hall '-P 2yn'
_space_group_name_H-M_alt 'P 1 21/n 1'
_symmetry_space_group_name_Hall '-P 2yn'
_symmetry_space_group_name_H-M 'P 1 21/n 1'
_atom_sites_solution_hydrogens geom
_atom_sites_solution_primary direct
_atom_sites_solution_secondary difmap
_audit_creation_method SHELXL-2014/7
_audit_update_record
;
2017-11-24 deposited with the CCDC.
2018-01-15 downloaded from the CCDC.
;
_cell_angle_alpha 90
_cell_angle_beta 115.323(4)
_cell_angle_gamma 90
_cell_formula_units_Z 4
_cell_length_a 16.9662(6)
_cell_length_b 15.2357(4)
_cell_length_c 18.9398(7)
_cell_measurement_reflns_used 9135
_cell_measurement_temperature 130(2)
_cell_measurement_theta_max 28.66
_cell_measurement_theta_min 3.61
_cell_volume 4425.4(3)
_computing_cell_refinement 'CrysAlisPro 1.171.38.41 (Rigaku OD, 2015)'
_computing_data_collection 'CrysAlisPro 1.171.38.41 (Rigaku OD, 2015)'
_computing_data_reduction 'CrysAlisPro 1.171.38.41 (Rigaku OD, 2015)'
_computing_molecular_graphics 'ShelXle (H\"ubschle, 2011)'
_computing_publication_material 'CIFTAB-2014 (Sheldrick, 2014)'
_computing_structure_refinement 'SHELXL-2014 (Sheldrick, 2014)'
_computing_structure_solution 'SHELXS-2014 (Sheldrick, 2014)'
_diffrn_ambient_temperature 130(2)
_diffrn_detector 'CCD plate'
_diffrn_detector_area_resol_mean 10.6168
_diffrn_detector_type AtlasS2
_diffrn_measured_fraction_theta_full 0.996
_diffrn_measured_fraction_theta_max 0.813
_diffrn_measurement_device 'four-circle diffractometer'
_diffrn_measurement_device_type 'New Xcalibur, AtlasS2'
_diffrn_measurement_method '\w scans'
_diffrn_radiation_monochromator graphite
_diffrn_radiation_probe x-ray
_diffrn_radiation_source 'fine-focus sealed tube'
_diffrn_radiation_type MoK\a
_diffrn_radiation_wavelength 0.71073
_diffrn_reflns_av_R_equivalents 0.0189
_diffrn_reflns_av_unetI/netI 0.0299
_diffrn_reflns_Laue_measured_fraction_full 0.996
_diffrn_reflns_Laue_measured_fraction_max 0.813
_diffrn_reflns_limit_h_max 23
_diffrn_reflns_limit_h_min -15
_diffrn_reflns_limit_k_max 18
_diffrn_reflns_limit_k_min -18
_diffrn_reflns_limit_l_max 25
_diffrn_reflns_limit_l_min -22
_diffrn_reflns_number 22921
_diffrn_reflns_point_group_measured_fraction_full 0.996
_diffrn_reflns_point_group_measured_fraction_max 0.813
_diffrn_reflns_theta_full 25.500
_diffrn_reflns_theta_max 29.097
_diffrn_reflns_theta_min 3.418
_diffrn_source 'sealed X-ray tube'
_exptl_absorpt_coefficient_mu 1.213
_exptl_absorpt_correction_T_max 1.00000
_exptl_absorpt_correction_T_min 0.98545
_exptl_absorpt_correction_type multi-scan
_exptl_absorpt_process_details
;
CrysAlisPro 1.171.38.41 (Rigaku Oxford Diffraction, 2015)
Empirical absorption correction using spherical harmonics,
implemented in SCALE3 ABSPACK scaling algorithm.
;
_exptl_crystal_colour colorless
_exptl_crystal_density_diffrn 1.712
_exptl_crystal_description block
_exptl_crystal_F_000 2264
_exptl_crystal_size_max 0.20
_exptl_crystal_size_mid 0.17
_exptl_crystal_size_min 0.17
_refine_diff_density_max 1.552
_refine_diff_density_min -0.892
_refine_diff_density_rms 0.082
_refine_ls_extinction_method none
_refine_ls_goodness_of_fit_ref 1.099
_refine_ls_hydrogen_treatment constr
_refine_ls_matrix_type full
_refine_ls_number_parameters 675
_refine_ls_number_reflns 9659
_refine_ls_number_restraints 83
_refine_ls_restrained_S_all 1.117
_refine_ls_R_factor_all 0.0556
_refine_ls_R_factor_gt 0.0440
_refine_ls_shift/su_max 0.001
_refine_ls_shift/su_mean 0.000
_refine_ls_structure_factor_coef Fsqd
_refine_ls_weighting_details 'w=1/[\s^2^(Fo^2^)+(0.0418P)^2^+9.4002P] where P=(Fo^2^+2Fc^2^)/3'
_refine_ls_weighting_scheme calc
_refine_ls_wR_factor_gt 0.1086
_refine_ls_wR_factor_ref 0.1142
_reflns_Friedel_coverage 0.000
_reflns_number_gt 8074
_reflns_number_total 9659
_reflns_threshold_expression >2\s(I)
_cod_data_source_file c7dt04566b2.cif
_cod_data_source_block sn543
_cod_depositor_comments 'Adding full bibliography for 7045279--7045284.cif.'
_cod_database_code 7045279
_shelx_shelxl_version_number 2014/7
_shelx_space_group_comment
;
The symmetry employed for this shelxl refinement is uniquely defined
by the following loop, which should always be used as a source of
symmetry information in preference to the above space-group names.
They are only intended as comments.
;
_shelx_estimated_absorpt_t_min 0.793
_shelx_estimated_absorpt_t_max 0.820

loop_
_space_group_symop_operation_xyz
'x, y, z'
'-x+1/2, y+1/2, -z+1/2'
'-x, -y, -z'
'x-1/2, -y-1/2, z-1/2'

loop_
_atom_site_label
_atom_site_type_symbol
_atom_site_fract_x
_atom_site_fract_y
_atom_site_fract_z
_atom_site_U_iso_or_equiv
_atom_site_adp_type
_atom_site_occupancy
_atom_site_site_symmetry_order
_atom_site_calc_flag
_atom_site_refinement_flags_posn
_atom_site_refinement_flags_adp
_atom_site_refinement_flags_occupancy
_atom_site_disorder_assembly
_atom_site_disorder_group
Zn1 Zn 0.17865(2) 0.69762(2) 0.43296(2) 0.01367(9) Uani 1 1 d . . . . .
Zn2 Zn 0.35093(2) 0.70383(2) 0.57749(2) 0.01405(9) Uani 1 1 d . . . . .
O11 O 0.13997(15) 0.69652(16) 0.52212(13) 0.0246(5) Uani 1 1 d . . . . .
O12 O 0.26736(14) 0.70218(15) 0.62879(13) 0.0228(5) Uani 1 1 d . . . . .
O13 O -0.11420(17) 0.79137(17) 0.98639(15) 0.0321(6) Uani 1 1 d . . . . .
O14 O -0.24010(16) 0.79457(17) 0.87842(14) 0.0304(6) Uani 1 1 d . . . . .
C101 C 0.1864(2) 0.70220(19) 0.59453(18) 0.0181(6) Uani 1 1 d . . . . .
C102 C 0.1375(2) 0.7111(2) 0.64454(18) 0.0196(6) Uani 1 1 d . . . . .
C103 C 0.0634(2) 0.6626(2) 0.63009(19) 0.0250(7) Uani 1 1 d . . . . .
C104 C 0.0166(2) 0.6733(3) 0.6736(2) 0.0294(8) Uani 1 1 d . . . . .
C105 C 0.0411(2) 0.7346(2) 0.73364(19) 0.0262(7) Uani 1 1 d . . . . .
C106 C 0.1157(2) 0.7827(2) 0.74866(19) 0.0240(7) Uani 1 1 d . . . . .
C107 C 0.1631(2) 0.7712(2) 0.70568(19) 0.0222(7) Uani 1 1 d . . . . .
C108 C -0.0108(2) 0.7489(2) 0.77902(19) 0.0272(7) Uani 1 1 d . . . . .
C109 C -0.0237(2) 0.6825(2) 0.8222(2) 0.0306(8) Uani 1 1 d . . . . .
C110 C -0.0719(3) 0.6955(2) 0.8646(2) 0.0346(9) Uani 1 1 d . . . . .
C111 C -0.1095(2) 0.7751(2) 0.8651(2) 0.0270(7) Uani 1 1 d . . . . .
C112 C -0.0972(3) 0.8413(3) 0.8219(2) 0.0379(9) Uani 1 1 d . . . . .
C113 C -0.0488(3) 0.8285(3) 0.7795(2) 0.0398(10) Uani 1 1 d . . . . .
C114 C -0.1595(2) 0.7887(2) 0.9141(2) 0.0246(7) Uani 1 1 d . . . . .
F11 F 0.03576(13) 0.60234(15) 0.57293(12) 0.0343(5) Uani 1 1 d . . . . .
F12 F -0.05456(14) 0.62359(19) 0.65735(14) 0.0499(7) Uani 1 1 d . . . . .
F13 F 0.14302(15) 0.84170(14) 0.80700(12) 0.0354(5) Uani 1 1 d . . . . .
F14 F 0.23359(14) 0.82094(14) 0.72341(13) 0.0348(5) Uani 1 1 d . . . . .
F15 F 0.01347(19) 0.60375(15) 0.82575(18) 0.0573(8) Uani 1 1 d . . . . .
F16 F -0.0819(2) 0.62890(16) 0.9059(2) 0.0718(10) Uani 1 1 d . . . . .
F17 F -0.1314(2) 0.92079(17) 0.82126(19) 0.0715(10) Uani 1 1 d . . . . .
F18 F -0.0392(2) 0.89551(19) 0.73820(19) 0.0740(10) Uani 1 1 d . . . . .
O21 O 0.21019(15) 0.56929(14) 0.45433(13) 0.0252(5) Uani 1 1 d . . . . .
O22 O 0.33545(15) 0.57140(14) 0.56298(13) 0.0229(5) Uani 1 1 d . . . . .
O23 O 0.32068(16) -0.16598(15) 0.55584(14) 0.0283(5) Uani 1 1 d . . . . .
O24 O 0.19354(16) -0.17023(15) 0.44905(14) 0.0276(5) Uani 1 1 d . . . . .
C201 C 0.2726(2) 0.53413(19) 0.50992(18) 0.0177(6) Uani 1 1 d . . . . .
C202 C 0.2708(2) 0.43516(19) 0.51162(17) 0.0182(6) Uani 1 1 d . . . . .
C203 C 0.1989(2) 0.3919(2) 0.51085(19) 0.0221(6) Uani 1 1 d . . . . .
C204 C 0.1945(2) 0.3015(2) 0.5098(2) 0.0258(7) Uani 1 1 d . . . . .
C205 C 0.2604(2) 0.2502(2) 0.50709(18) 0.0227(7) Uani 1 1 d . . . . .
C206 C 0.3321(2) 0.2939(2) 0.5078(2) 0.0243(7) Uani 1 1 d . . . . .
C207 C 0.3377(2) 0.3844(2) 0.51070(19) 0.0222(7) Uani 1 1 d . . . . .
C208 C 0.2552(2) 0.1531(2) 0.50387(18) 0.0225(7) Uani 1 1 d . . . . .
C209 C 0.2512(2) 0.1045(2) 0.56452(19) 0.0234(7) Uani 1 1 d . . . . .
C210 C 0.2503(2) 0.0139(2) 0.56378(19) 0.0227(7) Uani 1 1 d . . . . .
C211 C 0.2527(2) -0.0327(2) 0.50162(18) 0.0220(7) Uani 1 1 d . . . . .
C212 C 0.2546(2) 0.0153(2) 0.4406(2) 0.0271(7) Uani 1 1 d . . . . .
C213 C 0.2564(2) 0.1060(2) 0.4419(2) 0.0279(7) Uani 1 1 d . . . . .
C214 C 0.2558(2) -0.1324(2) 0.50240(18) 0.0209(6) Uani 1 1 d . . . . .
F21 F 0.13239(13) 0.43780(13) 0.51231(13) 0.0321(5) Uani 1 1 d . . . . .
F22 F 0.12312(14) 0.26295(13) 0.50927(15) 0.0399(5) Uani 1 1 d . . . . .
F23 F 0.39754(14) 0.24757(13) 0.50419(14) 0.0365(5) Uani 1 1 d . . . . .
F24 F 0.40906(14) 0.42265(13) 0.51120(15) 0.0387(5) Uani 1 1 d . . . . .
F25 F 0.24946(16) 0.14618(13) 0.62646(12) 0.0359(5) Uani 1 1 d . . . . .
F26 F 0.24639(15) -0.02939(13) 0.62365(12) 0.0350(5) Uani 1 1 d . . . . .
F27 F 0.25714(17) -0.02608(13) 0.37879(12) 0.0403(6) Uani 1 1 d . . . . .
F28 F 0.25960(17) 0.14917(13) 0.38107(12) 0.0423(6) Uani 1 1 d . . . . .
C11N C 0.0006(2) 0.6359(2) 0.33228(19) 0.0229(7) Uani 1 1 d . . . . .
C12N C -0.0659(3) 0.6174(3) 0.2513(2) 0.0417(10) Uani 1 1 d . . . . .
H121 H -0.0994 0.5651 0.2517 0.063 Uiso 1 1 calc R U . . .
H122 H -0.0367 0.6072 0.2173 0.063 Uiso 1 1 calc R U . . .
H123 H -0.1054 0.6677 0.2319 0.063 Uiso 1 1 calc R U . . .
O11N O 0.06646(14) 0.68130(15) 0.34204(13) 0.0236(5) Uani 1 1 d . . . . .
N11N N -0.0134(2) 0.6044(2) 0.39032(17) 0.0356(7) Uani 1 1 d . . . . .
H11A H 0.0242 0.6146 0.4388 0.043 Uiso 1 1 calc R U . . .
H11B H -0.0604 0.5729 0.3807 0.043 Uiso 1 1 calc R U . . .
O21N O 0.46102(15) 0.69902(18) 0.67030(14) 0.0357(6) Uani 1 1 d . U . . .
C21N C 0.5356(2) 0.6790(3) 0.68143(19) 0.0380(9) Uani 1 1 d D U . . .
C22N C 0.5961(3) 0.6368(4) 0.7577(3) 0.0341(14) Uani 0.650(6) 1 d D U P A 1
H22A H 0.6555 0.6587 0.7733 0.051 Uiso 0.650(6) 1 calc R U P A 1
H22B H 0.5953 0.5729 0.7510 0.051 Uiso 0.650(6) 1 calc R U P A 1
H22C H 0.5767 0.6513 0.7981 0.051 Uiso 0.650(6) 1 calc R U P A 1
N21N N 0.5635(4) 0.6877(6) 0.6284(4) 0.075(2) Uani 0.650(6) 1 d D U P A 1
H21A H 0.5288 0.7087 0.5822 0.090 Uiso 0.650(6) 1 calc R U P A 1
H21B H 0.6174 0.6728 0.6384 0.090 Uiso 0.650(6) 1 calc R U P A 1
C23N C 0.5423(8) 0.6122(11) 0.6209(7) 0.057(3) Uani 0.350(6) 1 d . U P A 2
H23A H 0.6034 0.6065 0.6297 0.085 Uiso 0.350(6) 1 calc R U P A 2
H23B H 0.5075 0.6337 0.5677 0.085 Uiso 0.350(6) 1 calc R U P A 2
H23C H 0.5202 0.5548 0.6275 0.085 Uiso 0.350(6) 1 calc R U P A 2
N22N N 0.6109(5) 0.7053(7) 0.7352(5) 0.057(3) Uani 0.350(6) 1 d D U P A 2
H22A H 0.6127 0.7434 0.7708 0.068 Uiso 0.350(6) 1 calc R U P A 2
H22B H 0.6596 0.6849 0.7357 0.068 Uiso 0.350(6) 1 calc R U P A 2
N11 N -0.003(2) 0.0806(14) 0.4208(12) 0.064(4) Uani 0.42(4) 1 d . U P B 1
N12 N -0.0408(16) 0.0878(9) 0.4162(8) 0.071(4) Uani 0.58(4) 1 d . U P B 2
C11 C -0.0109(4) 0.1083(3) 0.4792(3) 0.0573(13) Uani 1 1 d . U . . .
C12 C 0.0068(3) 0.1375(3) 0.5568(3) 0.0455(10) Uani 1 1 d . . . . .
H12A H -0.0101 0.1992 0.5552 0.068 Uiso 1 1 calc R U . . .
H12B H 0.0692 0.1312 0.5906 0.068 Uiso 1 1 calc R U . . .
H12C H -0.0267 0.1018 0.5775 0.068 Uiso 1 1 calc R U . . .
N21 N 0.1905(2) 0.4952(2) 0.6770(2) 0.0474(9) Uani 1 1 d . . . . .
C21 C 0.2617(3) 0.5139(2) 0.7070(2) 0.0340(8) Uani 1 1 d . . . . .
C22 C 0.3528(3) 0.5387(3) 0.7459(2) 0.0425(10) Uani 1 1 d . . . . .
H22A H 0.3573 0.6011 0.7594 0.064 Uiso 1 1 calc R U . . .
H22B H 0.3808 0.5277 0.7110 0.064 Uiso 1 1 calc R U . . .
H22C H 0.3817 0.5038 0.7937 0.064 Uiso 1 1 calc R U . . .
N31 N 0.7521(3) 0.6162(5) 0.6895(4) 0.104(2) Uani 1 1 d . U . . .
C31 C 0.7906(3) 0.5537(5) 0.7104(4) 0.0708(16) Uani 1 1 d . U . . .
C32 C 0.8397(4) 0.4737(4) 0.7396(3) 0.0750(17) Uani 1 1 d . U . . .
H32A H 0.8710 0.4767 0.7966 0.113 Uiso 1 1 calc R U . . .
H32B H 0.8817 0.4667 0.7170 0.113 Uiso 1 1 calc R U . . .
H32C H 0.7998 0.4235 0.7248 0.113 Uiso 1 1 calc R U . . .

loop_
_atom_site_aniso_label
_atom_site_aniso_U_11
_atom_site_aniso_U_22
_atom_site_aniso_U_33
_atom_site_aniso_U_23
_atom_site_aniso_U_13
_atom_site_aniso_U_12
Zn1 0.01522(17) 0.01034(17) 0.01714(17) -0.00009(12) 0.00854(13) -0.00058(13)
Zn2 0.01456(17) 0.01110(17) 0.01793(17) -0.00014(13) 0.00833(13) -0.00029(13)
O11 0.0261(12) 0.0321(13) 0.0216(11) -0.0009(10) 0.0159(10) 0.0010(10)
O12 0.0231(12) 0.0266(12) 0.0253(11) 0.0021(9) 0.0167(9) 0.0030(10)
O13 0.0396(14) 0.0365(15) 0.0321(13) -0.0049(11) 0.0267(12) -0.0005(12)
O14 0.0336(14) 0.0352(14) 0.0342(13) -0.0009(11) 0.0259(11) 0.0029(11)
C101 0.0214(15) 0.0119(14) 0.0268(16) 0.0006(12) 0.0159(13) 0.0019(12)
C102 0.0205(15) 0.0218(16) 0.0216(15) 0.0034(12) 0.0137(12) 0.0056(13)
C103 0.0236(16) 0.0325(19) 0.0215(15) -0.0073(14) 0.0122(13) -0.0014(14)
C104 0.0208(16) 0.044(2) 0.0278(17) -0.0083(15) 0.0145(14) -0.0074(15)
C105 0.0258(17) 0.0352(19) 0.0240(16) 0.0000(14) 0.0166(14) 0.0055(15)
C106 0.0296(17) 0.0232(17) 0.0242(16) -0.0025(13) 0.0164(14) 0.0033(14)
C107 0.0250(16) 0.0188(16) 0.0270(16) 0.0000(13) 0.0151(13) 0.0007(13)
C108 0.0238(16) 0.040(2) 0.0246(16) -0.0028(15) 0.0166(14) 0.0024(15)
C109 0.038(2) 0.0231(18) 0.044(2) -0.0082(15) 0.0309(18) -0.0017(15)
C110 0.047(2) 0.0260(19) 0.051(2) -0.0076(16) 0.040(2) -0.0071(17)
C111 0.0273(17) 0.0334(19) 0.0290(17) -0.0064(14) 0.0205(15) -0.0020(15)
C112 0.048(2) 0.038(2) 0.045(2) 0.0104(18) 0.037(2) 0.0177(19)
C113 0.049(2) 0.045(2) 0.042(2) 0.0186(18) 0.036(2) 0.016(2)
C114 0.0356(19) 0.0175(16) 0.0330(18) -0.0024(13) 0.0265(16) -0.0006(14)
F11 0.0317(11) 0.0482(13) 0.0316(11) -0.0178(10) 0.0217(9) -0.0166(10)
F12 0.0332(12) 0.0851(19) 0.0447(13) -0.0303(13) 0.0295(11) -0.0289(12)
F13 0.0513(13) 0.0313(12) 0.0362(11) -0.0141(9) 0.0306(10) -0.0087(10)
F14 0.0414(12) 0.0332(12) 0.0438(12) -0.0167(9) 0.0317(10) -0.0170(10)
F15 0.089(2) 0.0254(12) 0.102(2) -0.0025(13) 0.0831(19) 0.0028(13)
F16 0.125(3) 0.0255(13) 0.132(3) 0.0038(15) 0.118(2) 0.0014(14)
F17 0.111(2) 0.0479(16) 0.109(2) 0.0404(16) 0.098(2) 0.0482(16)
F18 0.110(2) 0.0639(18) 0.101(2) 0.0542(17) 0.096(2) 0.0526(18)
O21 0.0306(13) 0.0113(11) 0.0311(12) 0.0021(9) 0.0106(10) 0.0032(9)
O22 0.0268(12) 0.0117(11) 0.0302(12) -0.0011(9) 0.0121(10) -0.0007(9)
O23 0.0331(13) 0.0138(11) 0.0334(13) 0.0021(10) 0.0099(11) 0.0013(10)
O24 0.0312(13) 0.0131(11) 0.0352(13) -0.0033(10) 0.0110(11) -0.0033(10)
C201 0.0241(15) 0.0100(14) 0.0248(15) -0.0001(12) 0.0160(13) 0.0009(12)
C202 0.0255(15) 0.0103(14) 0.0199(14) -0.0008(11) 0.0107(12) 0.0001(12)
C203 0.0208(16) 0.0154(15) 0.0300(16) -0.0007(13) 0.0109(13) 0.0020(13)
C204 0.0207(16) 0.0176(16) 0.0364(18) 0.0013(14) 0.0096(14) -0.0045(13)
C205 0.0294(17) 0.0099(15) 0.0263(16) 0.0014(12) 0.0095(13) 0.0013(13)
C206 0.0261(17) 0.0147(16) 0.0338(17) 0.0006(13) 0.0143(14) 0.0053(13)
C207 0.0247(16) 0.0131(15) 0.0330(17) -0.0004(13) 0.0162(14) -0.0009(13)
C208 0.0261(17) 0.0112(15) 0.0272(16) 0.0004(12) 0.0084(13) -0.0004(12)
C209 0.0324(18) 0.0142(15) 0.0241(16) -0.0022(12) 0.0125(14) 0.0000(13)
C210 0.0288(17) 0.0136(15) 0.0251(16) 0.0024(12) 0.0109(13) 0.0004(13)
C211 0.0246(17) 0.0101(15) 0.0284(16) 0.0003(12) 0.0087(13) -0.0006(12)
C212 0.040(2) 0.0150(16) 0.0269(17) -0.0033(13) 0.0155(15) -0.0007(14)
C213 0.044(2) 0.0129(16) 0.0264(17) 0.0048(13) 0.0147(15) -0.0012(15)
C214 0.0295(17) 0.0111(14) 0.0274(16) 0.0001(12) 0.0174(14) -0.0015(13)
F21 0.0262(10) 0.0191(10) 0.0566(13) 0.0011(9) 0.0231(10) 0.0032(8)
F22 0.0286(11) 0.0190(10) 0.0756(16) 0.0025(10) 0.0254(11) -0.0067(9)
F23 0.0379(12) 0.0164(10) 0.0652(15) 0.0013(10) 0.0315(11) 0.0077(9)
F24 0.0326(12) 0.0171(10) 0.0797(17) 0.0001(10) 0.0368(12) -0.0008(9)
F25 0.0618(15) 0.0185(10) 0.0339(11) -0.0052(8) 0.0267(11) -0.0001(10)
F26 0.0614(15) 0.0180(10) 0.0344(11) 0.0045(8) 0.0290(11) 0.0014(10)
F27 0.0781(17) 0.0176(10) 0.0333(11) -0.0049(8) 0.0317(12) -0.0032(11)
F28 0.0830(18) 0.0163(10) 0.0333(12) 0.0053(8) 0.0306(12) -0.0023(11)
C11N 0.0197(16) 0.0189(16) 0.0269(16) 0.0018(13) 0.0068(13) 0.0003(13)
C12N 0.031(2) 0.054(3) 0.0291(19) 0.0029(18) 0.0024(15) -0.0161(19)
O11N 0.0182(11) 0.0250(12) 0.0233(11) 0.0039(9) 0.0047(9) -0.0030(9)
N11N 0.0292(16) 0.045(2) 0.0283(15) 0.0035(14) 0.0081(13) -0.0177(15)
O21N 0.0190(12) 0.0496(17) 0.0298(13) -0.0166(12) 0.0023(10) 0.0067(11)
C21N 0.0220(17) 0.053(2) 0.0353(18) -0.0028(17) 0.0091(14) 0.0077(16)
C22N 0.028(3) 0.036(3) 0.031(3) -0.004(2) 0.006(2) 0.007(2)
N21N 0.038(3) 0.134(5) 0.057(3) 0.037(4) 0.023(3) 0.027(4)
C23N 0.028(5) 0.091(7) 0.046(5) -0.003(5) 0.010(4) 0.023(5)
N22N 0.036(4) 0.075(5) 0.052(4) -0.015(4) 0.012(4) 0.012(4)
N11 0.081(8) 0.042(5) 0.046(5) 0.009(4) 0.004(6) -0.010(7)
N12 0.086(8) 0.040(4) 0.047(4) 0.006(3) -0.010(5) 0.005(6)
C11 0.070(3) 0.028(2) 0.047(3) 0.0095(19) 0.001(2) -0.006(2)
C12 0.040(2) 0.040(2) 0.058(3) 0.005(2) 0.022(2) 0.0062(19)
N21 0.045(2) 0.038(2) 0.053(2) 0.0133(17) 0.0152(18) -0.0091(17)
C21 0.046(2) 0.0235(19) 0.0308(19) 0.0085(15) 0.0148(17) -0.0029(17)
C22 0.041(2) 0.036(2) 0.034(2) 0.0103(17) 0.0007(17) -0.0056(18)
N31 0.051(3) 0.137(5) 0.140(5) 0.002(4) 0.057(3) 0.014(3)
C31 0.038(3) 0.101(4) 0.088(4) -0.029(3) 0.041(3) -0.005(3)
C32 0.056(3) 0.087(4) 0.083(4) -0.047(3) 0.032(3) -0.018(3)

loop_
_atom_type_symbol
_atom_type_description
_atom_type_scat_dispersion_real
_atom_type_scat_dispersion_imag
_atom_type_scat_source
C C 0.0033 0.0016 'International Tables Vol C Tables 4.2.6.8 and 6.1.1.4'
H H 0.0000 0.0000 'International Tables Vol C Tables 4.2.6.8 and 6.1.1.4'
N N 0.0061 0.0033 'International Tables Vol C Tables 4.2.6.8 and 6.1.1.4'
O O 0.0106 0.0060 'International Tables Vol C Tables 4.2.6.8 and 6.1.1.4'
F F 0.0171 0.0103 'International Tables Vol C Tables 4.2.6.8 and 6.1.1.4'
Zn Zn 0.2839 1.4301 'International Tables Vol C Tables 4.2.6.8 and 6.1.1.4'

loop_
_geom_angle_atom_site_label_1
_geom_angle_atom_site_label_2
_geom_angle_atom_site_label_3
_geom_angle
_geom_angle_site_symmetry_1
_geom_angle_site_symmetry_3
_geom_angle_publ_flag
O11 Zn1 Zn2 77.41(7) . . ?
O14 Zn1 Zn2 81.76(7) 4_675 . ?
O14 Zn1 O11 159.06(10) 4_675 . yes
O21 Zn1 Zn2 77.24(7) . . ?
O21 Zn1 O11 88.73(9) . . yes
O21 Zn1 O14 88.83(10) . 4_675 yes
O21 Zn1 O24 157.10(10) . 1_565 yes
O24 Zn1 Zn2 79.87(7) 1_565 . ?
O24 Zn1 O11 87.01(10) 1_565 . yes
O24 Zn1 O14 87.18(10) 1_565 4_675 yes
O11N Zn1 Zn2 174.29(7) . . ?
O11N Zn1 O11 100.91(9) . . yes
O11N Zn1 O14 100.03(10) . 4_675 yes
O11N Zn1 O21 97.33(9) . . yes
O11N Zn1 O24 105.57(10) . 1_565 yes
O12 Zn2 Zn1 80.28(7) . . ?
O12 Zn2 O13 156.02(10) . 4_675 yes
O12 Zn2 O22 88.64(9) . . yes
O12 Zn2 O23 86.64(9) . 1_565 yes
O13 Zn2 Zn1 75.84(8) 4_675 . ?
O22 Zn2 Zn1 80.13(6) . . ?
O22 Zn2 O13 89.36(10) . 4_675 yes
O22 Zn2 O23 157.81(10) . 1_565 yes
O23 Zn2 Zn1 77.71(7) 1_565 . ?
O23 Zn2 O13 86.26(10) 1_565 4_675 yes
O21N Zn2 Zn1 176.04(8) . . ?
O21N Zn2 O12 99.45(10) . . yes
O21N Zn2 O13 104.53(11) . 4_675 yes
O21N Zn2 O22 95.93(10) . . yes
O21N Zn2 O23 106.23(11) . 1_565 yes
C101 O11 Zn1 128.5(2) . . ?
C101 O12 Zn2 126.2(2) . . ?
C114 O13 Zn2 131.2(2) . 4_576 ?
C114 O14 Zn1 123.4(2) . 4_576 ?
O11 C101 C102 115.7(3) . . ?
O12 C101 O11 127.3(3) . . ?
O12 C101 C102 117.0(3) . . ?
C103 C102 C101 121.7(3) . . ?
C103 C102 C107 116.7(3) . . ?
C107 C102 C101 121.5(3) . . ?
C104 C103 C102 121.8(3) . . ?
F11 C103 C102 120.0(3) . . ?
F11 C103 C104 118.2(3) . . ?
C103 C104 C105 121.4(3) . . ?
F12 C104 C103 119.1(3) . . ?
F12 C104 C105 119.5(3) . . ?
C104 C105 C108 121.8(3) . . ?
C106 C105 C104 116.9(3) . . ?
C106 C105 C108 121.4(3) . . ?
C107 C106 C105 121.7(3) . . ?
F13 C106 C105 119.2(3) . . ?
F13 C106 C107 119.1(3) . . ?
C106 C107 C102 121.4(3) . . ?
F14 C107 C102 120.7(3) . . ?
F14 C107 C106 117.8(3) . . ?
C109 C108 C105 121.4(3) . . ?
C109 C108 C113 116.8(3) . . ?
C113 C108 C105 121.8(3) . . ?
C108 C109 C110 121.6(3) . . ?
F15 C109 C108 119.7(3) . . ?
F15 C109 C110 118.7(3) . . ?
C111 C110 C109 121.5(3) . . ?
F16 C110 C109 119.1(3) . . ?
F16 C110 C111 119.5(3) . . ?
C110 C111 C114 120.6(3) . . ?
C112 C111 C110 117.2(3) . . ?
C112 C111 C114 122.2(3) . . ?
C111 C112 C113 121.4(3) . . ?
F17 C112 C111 119.6(3) . . ?
F17 C112 C113 118.9(3) . . ?
C108 C113 C112 121.5(3) . . ?
F18 C113 C108 119.7(3) . . ?
F18 C113 C112 118.8(4) . . ?
O13 C114 C111 115.6(3) . . ?
O14 C114 O13 127.7(3) . . ?
O14 C114 C111 116.7(3) . . ?
C201 O21 Zn1 129.7(2) . . ?
C201 O22 Zn2 125.2(2) . . ?
C214 O23 Zn2 128.4(2) . 1_545 ?
C214 O24 Zn1 125.9(2) . 1_545 ?
O21 C201 C202 115.4(3) . . ?
O22 C201 O21 127.5(3) . . ?
O22 C201 C202 117.1(3) . . ?
C203 C202 C201 120.1(3) . . ?
C207 C202 C201 122.4(3) . . ?
C207 C202 C203 117.4(3) . . ?
C204 C203 C202 121.3(3) . . ?
F21 C203 C202 120.0(3) . . ?
F21 C203 C204 118.8(3) . . ?
C203 C204 C205 121.6(3) . . ?
F22 C204 C203 118.7(3) . . ?
F22 C204 C205 119.6(3) . . ?
C204 C205 C208 122.0(3) . . ?
C206 C205 C204 116.8(3) . . ?
C206 C205 C208 121.2(3) . . ?
C205 C206 C207 121.7(3) . . ?
F23 C206 C205 119.4(3) . . ?
F23 C206 C207 118.9(3) . . ?
C202 C207 C206 121.2(3) . . ?
F24 C207 C202 120.1(3) . . ?
F24 C207 C206 118.7(3) . . ?
C209 C208 C205 121.3(3) . . ?
C213 C208 C205 122.0(3) . . ?
C213 C208 C209 116.6(3) . . ?
C210 C209 C208 121.8(3) . . ?
F25 C209 C208 119.7(3) . . ?
F25 C209 C210 118.4(3) . . ?
C209 C210 C211 121.0(3) . . ?
F26 C210 C209 119.3(3) . . ?
F26 C210 C211 119.7(3) . . ?
C210 C211 C214 121.1(3) . . ?
C212 C211 C210 117.2(3) . . ?
C212 C211 C214 121.7(3) . . ?
C211 C212 C213 121.6(3) . . ?
F27 C212 C211 120.1(3) . . ?
F27 C212 C213 118.3(3) . . ?
C212 C213 C208 121.7(3) . . ?
F28 C213 C208 119.6(3) . . ?
F28 C213 C212 118.8(3) . . ?
O23 C214 O24 128.1(3) . . ?
O23 C214 C211 115.7(3) . . ?
O24 C214 C211 116.1(3) . . ?
O11N C11N C12N 119.3(3) . . ?
O11N C11N N11N 123.1(3) . . ?
N11N C11N C12N 117.6(3) . . ?
C11N C12N H121 109.5 . . ?
C11N C12N H122 109.5 . . ?
C11N C12N H123 109.5 . . ?
H121 C12N H122 109.5 . . ?
H121 C12N H123 109.5 . . ?
H122 C12N H123 109.5 . . ?
C11N O11N Zn1 131.7(2) . . ?
C11N N11N H11A 120.0 . . ?
C11N N11N H11B 120.0 . . ?
H11A N11N H11B 120.0 . . ?
C21N O21N Zn2 133.3(2) . . ?
O21N C21N C22N 119.9(3) . . ?
O21N C21N N21N 122.4(4) . . ?
O21N C21N C23N 115.2(5) . . ?
O21N C21N N22N 130.3(6) . . ?
N21N C21N C22N 117.6(4) . . ?
N22N C21N C23N 114.5(7) . . ?
C21N C22N H22A 109.5 . . ?
C21N C22N H22B 109.5 . . ?
C21N C22N H22C 109.5 . . ?
H22A C22N H22B 109.5 . . ?
H22A C22N H22C 109.5 . . ?
H22B C22N H22C 109.5 . . ?
C21N N21N H21A 120.0 . . ?
C21N N21N H21B 120.0 . . ?
H21A N21N H21B 120.0 . . ?
C21N C23N H23A 109.5 . . ?
C21N C23N H23B 109.5 . . ?
C21N C23N H23C 109.5 . . ?
H23A C23N H23B 109.5 . . ?
H23A C23N H23C 109.5 . . ?
H23B C23N H23C 109.5 . . ?
C21N N22N H22A 120.0 . . ?
C21N N22N H22B 120.0 . . ?
H22A N22N H22B 120.0 . . ?
N11 C11 C12 163.1(15) . . ?
N12 C11 C12 166.8(15) . . ?
C11 C12 H12A 109.5 . . ?
C11 C12 H12B 109.5 . . ?
C11 C12 H12C 109.5 . . ?
H12A C12 H12B 109.5 . . ?
H12A C12 H12C 109.5 . . ?
H12B C12 H12C 109.5 . . ?
N21 C21 C22 179.4(5) . . ?
H22A C22 H22B 109.5 . . ?
H22A C22 H22C 109.5 . . ?
H22B C22 H22C 109.5 . . ?
C21 C22 H22A 109.5 . . ?
C21 C22 H22B 109.5 . . ?
C21 C22 H22C 109.5 . . ?
N31 C31 C32 178.2(7) . . ?
C31 C32 H32A 109.5 . . ?
C31 C32 H32B 109.5 . . ?
C31 C32 H32C 109.5 . . ?
H32A C32 H32B 109.5 . . ?
H32A C32 H32C 109.5 . . ?
H32B C32 H32C 109.5 . . ?

loop_
_geom_bond_atom_site_label_1
_geom_bond_atom_site_label_2
_geom_bond_distance
_geom_bond_site_symmetry_2
_geom_bond_publ_flag
Zn1 Zn2 3.0333(5) . ?
Zn1 O11 2.057(2) . yes
Zn1 O14 2.049(2) 4_675 yes
Zn1 O21 2.022(2) . yes
Zn1 O24 2.036(2) 1_565 yes
Zn1 O11N 1.961(2) . yes
Zn2 O12 2.033(2) . yes
Zn2 O13 2.051(2) 4_675 yes
Zn2 O22 2.038(2) . yes
Zn2 O23 2.046(2) 1_565 yes
Zn2 O21N 1.943(2) . yes
O11 C101 1.259(4) . ?
O12 C101 1.243(4) . ?
O13 Zn2 2.051(2) 4_576 ?
O13 C114 1.251(4) . ?
O14 Zn1 2.049(2) 4_576 ?
O14 C114 1.243(4) . ?
C101 C102 1.509(4) . ?
C102 C103 1.383(5) . ?
C102 C107 1.391(4) . ?
C103 C104 1.377(4) . ?
C103 F11 1.342(4) . ?
C104 C105 1.391(5) . ?
C104 F12 1.344(4) . ?
C105 C106 1.382(5) . ?
C105 C108 1.487(4) . ?
C106 C107 1.379(4) . ?
C106 F13 1.344(4) . ?
C107 F14 1.332(4) . ?
C108 C109 1.375(5) . ?
C108 C113 1.376(5) . ?
C109 C110 1.384(4) . ?
C109 F15 1.344(4) . ?
C110 C111 1.372(5) . ?
C110 F16 1.335(4) . ?
C111 C112 1.371(5) . ?
C111 C114 1.516(4) . ?
C112 C113 1.386(5) . ?
C112 F17 1.340(4) . ?
C113 F18 1.337(4) . ?
O21 C201 1.250(4) . ?
O22 C201 1.246(4) . ?
O23 Zn2 2.046(2) 1_545 ?
O23 C214 1.243(4) . ?
O24 Zn1 2.036(2) 1_545 ?
O24 C214 1.247(4) . ?
C201 C202 1.509(4) . ?
C202 C203 1.382(4) . ?
C202 C207 1.379(4) . ?
C203 C204 1.378(5) . ?
C203 F21 1.338(4) . ?
C204 C205 1.384(5) . ?
C204 F22 1.342(4) . ?
C205 C206 1.380(5) . ?
C205 C208 1.483(4) . ?
C206 C207 1.382(4) . ?
C206 F23 1.342(4) . ?
C207 F24 1.341(4) . ?
C208 C209 1.392(4) . ?
C208 C213 1.383(5) . ?
C209 C210 1.380(4) . ?
C209 F25 1.345(4) . ?
C210 C211 1.391(4) . ?
C210 F26 1.338(4) . ?
C211 C212 1.379(5) . ?
C211 C214 1.519(4) . ?
C212 C213 1.383(5) . ?
C212 F27 1.347(4) . ?
C213 F28 1.347(4) . ?
C11N C12N 1.491(5) . ?
C11N O11N 1.259(4) . ?
C11N N11N 1.311(4) . ?
C12N H121 0.9800 . ?
C12N H122 0.9800 . ?
C12N H123 0.9800 . ?
N11N H11A 0.8800 . ?
N11N H11B 0.8800 . ?
O21N C21N 1.229(4) . ?
C21N C22N 1.511(3) . ?
C21N N21N 1.287(4) . ?
C21N C23N 1.573(15) . ?
C21N N22N 1.309(5) . ?
C22N H22A 0.9800 . ?
C22N H22B 0.9800 . ?
C22N H22C 0.9800 . ?
N21N H21A 0.8800 . ?
N21N H21B 0.8800 . ?
C23N H23A 0.9800 . ?
C23N H23B 0.9800 . ?
C23N H23C 0.9800 . ?
N22N H22A 0.8800 . ?
N22N H22B 0.8800 . ?
N11 C11 1.25(2) . ?
N12 C11 1.124(14) . ?
C11 C12 1.438(7) . ?
C12 H12A 0.9800 . ?
C12 H12B 0.9800 . ?
C12 H12C 0.9800 . ?
N21 C21 1.130(5) . ?
C21 C22 1.448(6) . ?
C22 H22A 0.9800 . ?
C22 H22B 0.9800 . ?
C22 H22C 0.9800 . ?
N31 C31 1.126(8) . ?
C31 C32 1.446(9) . ?
C32 H32A 0.9800 . ?
C32 H32B 0.9800 . ?
C32 H32C 0.9800 . ?
